data_4002883
loop_
_publ_author_name
'Samanta, Ranita'
'Ghosh, Subhrokoli'
'Devarapalli, Ramesh'
'Reddy, C. Malla'

_publ_section_title
;
 Visible Light Mediated Photopolymerization in Single Crystals:
 Photomechanical Bending and Thermomechanical Unbending
;
_journal_issue 3
_journal_name_full 'Chemistry of Materials'
_journal_page_first 577
_journal_paper_doi 10.1021/acs.chemmater.7b04756
_journal_volume 30
_journal_year 2018
_chemical_formula_moiety 'C42 H54 O6'
_chemical_formula_sum 'C42 H54 O6'
_chemical_formula_weight 654.85
_space_group_crystal_system monoclinic
_space_group_IT_number 14
_space_group_name_Hall '-P 2ybc'
_space_group_name_H-M_alt 'P 1 21/c 1'
_symmetry_space_group_name_Hall '-P 2ybc'
_symmetry_space_group_name_H-M 'P 1 21/c 1'
_atom_sites_solution_hydrogens geom
_atom_sites_solution_primary dual
_atom_sites_solution_secondary difmap
_audit_creation_date 2017-09-20
_audit_creation_method
;
Olex2 1.2
(compiled 2017.07.20 svn.r3457 for OlexSys, GUI svn.r5370)
;
_cell_angle_alpha 90.00
_cell_angle_beta 116.10(2)
_cell_angle_gamma 90.00
_cell_formula_units_Z 2
_cell_length_a 20.916(4)
_cell_length_b 4.8573(7)
_cell_length_c 19.218(4)
_cell_measurement_reflns_used 2133
_cell_measurement_temperature 100.00(10)
_cell_measurement_theta_max 22.9920
_cell_measurement_theta_min 2.0790
_cell_volume 1753.4(6)
_computing_cell_refinement 'CrysAlisPro 1.171.38.43 (Rigaku OD, 2015)'
_computing_data_collection 'CrysAlisPro 1.171.38.43 (Rigaku OD, 2015)'
_computing_data_reduction 'CrysAlisPro 1.171.38.43 (Rigaku OD, 2015)'
_computing_molecular_graphics 'Olex2 (Dolomanov et al., 2009)'
_computing_publication_material 'Olex2 (Dolomanov et al., 2009)'
_computing_structure_refinement 'ShelXL (Sheldrick, 2015)'
_computing_structure_solution 'ShelXT (Sheldrick, 2015)'
_diffrn_ambient_environment N~2~
_diffrn_ambient_temperature 100.00(10)
_diffrn_detector 'CCD plate'
_diffrn_detector_area_resol_mean 7.9580
_diffrn_detector_type Eos
_diffrn_measured_fraction_theta_full 1.000
_diffrn_measured_fraction_theta_max 1.000
_diffrn_measurement_details
;
List of Runs (angles in degrees, time in seconds):

  # Type    Start    End  Width  t~exp~   \w     \q     \k     \f   Frames
--------------------------------------------------------------------------
  1  \w    -10.00 104.00   1.00    7.50    --   27.86  57.00-120.00  114
  2  \w     35.00 122.00   1.00    7.50    --   27.86 178.00-180.00   87
  3  \w    -28.00 110.00   1.00    7.50    --   27.86  38.00   0.00  138
  4  \w     -8.00  38.00   1.00    7.50    --  -23.50-112.00  -8.00   46
  5  \w     35.00 122.00   1.00    7.50    --   27.86 178.00  90.00   87
  6  \w     35.00 122.00   1.00    7.50    --   27.86 178.00   0.00   87
  7  \w    -54.00  83.00   1.00    7.50    --   27.86 -38.00 120.00  137
  8  \w    -59.00 112.00   1.00    7.50    --   27.86 -19.00-120.00  171
  9  \w    -10.00 104.00   1.00    7.50    --   27.86  57.00 120.00  114
 10  \w    -20.00  32.00   1.00    7.50    --  -23.50 -99.00  90.00   52
 11  \w    -20.00  32.00   1.00    7.50    --  -23.50 -99.00 -90.00   52
 12  \w    -20.00  32.00   1.00    7.50    --  -23.50 -99.00-120.00   52
 13  \w     35.00 122.00   1.00    7.50    --   27.86 178.00-150.00   87
 14  \w    -15.00 106.00   1.00    7.50    --   27.86  77.00 120.00  121
 15  \w    -10.00 104.00   1.00    7.50    --   27.86  57.00  30.00  114
;
_diffrn_measurement_device 'four-circle diffractometer'
_diffrn_measurement_device_type 'SuperNova, Dual, Cu at zero, Eos'
_diffrn_measurement_method '\w scans'
_diffrn_orient_matrix_type 'CrysAlisPro convention (1999,Acta A55,543-557)'
_diffrn_orient_matrix_UB_11 0.0292142000
_diffrn_orient_matrix_UB_12 -0.0228077000
_diffrn_orient_matrix_UB_13 -0.0086715000
_diffrn_orient_matrix_UB_21 0.0228378000
_diffrn_orient_matrix_UB_22 -0.0156010000
_diffrn_orient_matrix_UB_23 0.0400820000
_diffrn_orient_matrix_UB_31 -0.0071141000
_diffrn_orient_matrix_UB_32 -0.1433729000
_diffrn_orient_matrix_UB_33 -0.0029690000
_diffrn_radiation_monochromator mirror
_diffrn_radiation_probe x-ray
_diffrn_radiation_type MoK\a
_diffrn_radiation_wavelength 0.71073
_diffrn_reflns_av_R_equivalents 0.1603
_diffrn_reflns_av_unetI/netI 0.1064
_diffrn_reflns_limit_h_max 24
_diffrn_reflns_limit_h_min -24
_diffrn_reflns_limit_k_max 5
_diffrn_reflns_limit_k_min -5
_diffrn_reflns_limit_l_max 22
_diffrn_reflns_limit_l_min -22
_diffrn_reflns_number 23745
_diffrn_reflns_theta_full 25.02
_diffrn_reflns_theta_max 25.02
_diffrn_reflns_theta_min 2.12
_diffrn_source 'micro-focus sealed X-ray tube'
_diffrn_source_type 'SuperNova (Mo) X-ray Source'
_exptl_absorpt_coefficient_mu 0.081
_exptl_absorpt_correction_T_max 1.00000
_exptl_absorpt_correction_T_min 0.19989
_exptl_absorpt_correction_type multi-scan
_exptl_absorpt_process_details
;
CrysAlisPro 1.171.38.43 (Rigaku Oxford Diffraction, 2015)
Empirical absorption correction using spherical harmonics,
 implemented in SCALE3 ABSPACK scaling algorithm.
;
_exptl_crystal_colour 'clear light yellow'
_exptl_crystal_colour_lustre clear
_exptl_crystal_colour_modifier light
_exptl_crystal_colour_primary yellow
_exptl_crystal_density_diffrn 1.240
_exptl_crystal_density_method 'not measured'
_exptl_crystal_description needle
_exptl_crystal_F_000 708
_exptl_crystal_preparation 'FORMED UNDER VISIBLE LIGHT'
_exptl_crystal_size_max 0.4
_exptl_crystal_size_mid 0.15
_exptl_crystal_size_min 0.1
_refine_diff_density_max 0.275
_refine_diff_density_min -0.273
_refine_diff_density_rms 0.068
_refine_ls_extinction_method none
_refine_ls_goodness_of_fit_ref 1.041
_refine_ls_hydrogen_treatment constr
_refine_ls_matrix_type full
_refine_ls_number_parameters 218
_refine_ls_number_reflns 3099
_refine_ls_number_restraints 0
_refine_ls_restrained_S_all 1.041
_refine_ls_R_factor_all 0.1352
_refine_ls_R_factor_gt 0.0813
_refine_ls_shift/su_max 0.000
_refine_ls_shift/su_mean 0.000
_refine_ls_structure_factor_coef Fsqd
_refine_ls_weighting_details 'calc w=1/[\s^2^(Fo^2^)+(0.0486P)^2^+2.4189P] where P=(Fo^2^+2Fc^2^)/3'
_refine_ls_weighting_scheme calc
_refine_ls_wR_factor_gt 0.1626
_refine_ls_wR_factor_ref 0.1921
_reflns_number_gt 1860
_reflns_number_total 3099
_reflns_threshold_expression >2sigma(I)
_cod_data_source_file cm7b04756_si_005.cif
_cod_data_source_block PBIT-dodeca2
_cod_depositor_comments 'Adding full bibliography for 4002883.cif.'
_cod_original_cell_volume 1753.5(5)
_cod_database_code 4002883
_chemical_oxdiff_formula 'C H O '
_reflns_odcompleteness_completeness 99.91
_reflns_odcompleteness_iscentric 1
_reflns_odcompleteness_theta 24.97
_olex2_refinement_description
;
1. Fixed Uiso
 At 1.2 times of:
  All C(H) groups, All C(H,H) groups
 At 1.5 times of:
  All C(H,H,H) groups
2.a Secondary CH2 refined with riding coordinates:
 C11(H11A,H11B), C12(H12A,H12B), C13(H13A,H13B), C14(H14A,H14B), C15(H15A,
 H15B), C16(H16A,H16B), C17(H17A,H17B), C18(H18A,H18B), C19(H19A,H19B),
 C20(H20A,H20B)
2.b Aromatic/amide H refined with riding coordinates:
 C1(H1), C2(H2), C3(H3), C4(H4)
2.c Idealised Me refined as rotating group:
 C21(H21A,H21B,H21C)
;
_olex2_submission_special_instructions 'No special instructions were received'
_oxdiff_exptl_absorpt_empirical_details
;
Empirical correction (ABSPACK) includes:
- Absorption correction using spherical harmonics
- Frame scaling
;
_oxdiff_exptl_absorpt_empirical_full_max 1.957
_oxdiff_exptl_absorpt_empirical_full_min 0.640

loop_
_space_group_symop_id
_space_group_symop_operation_xyz
1 'x, y, z'
2 '-x, y+1/2, -z+1/2'
3 '-x, -y, -z'
4 'x, -y-1/2, z-1/2'

loop_
_atom_site_label
_atom_site_type_symbol
_atom_site_fract_x
_atom_site_fract_y
_atom_site_fract_z
_atom_site_U_iso_or_equiv
_atom_site_adp_type
_atom_site_occupancy
_atom_site_calc_flag
_atom_site_refinement_flags_posn
O1 O -0.04243(13) 1.0494(5) -0.15508(16) 0.0252(7) Uani 1 d .
O2 O 0.07731(12) 0.5416(5) 0.08772(15) 0.0183(6) Uani 1 d .
O3 O 0.16137(14) 0.8559(5) 0.10063(16) 0.0290(7) Uani 1 d .
C1 C 0.11928(19) 0.3260(7) -0.0308(2) 0.0218(9) Uani 1 d .
H1 H 0.1377 0.2201 0.0141 0.026 Uiso 1 calc R
C2 C 0.14163(19) 0.2879(8) -0.0881(2) 0.0226(9) Uani 1 d .
H2 H 0.1762 0.1559 -0.0809 0.027 Uiso 1 calc R
C3 C 0.1139(2) 0.4413(8) -0.1559(2) 0.0248(10) Uani 1 d .
H3 H 0.1286 0.4068 -0.1942 0.030 Uiso 1 calc R
C4 C 0.06408(19) 0.6468(7) -0.1666(2) 0.0210(9) Uani 1 d .
H4 H 0.0452 0.7523 -0.2116 0.025 Uiso 1 calc R
C5 C 0.04358(18) 0.6887(7) -0.1082(2) 0.0183(9) Uani 1 d .
C6 C 0.06876(19) 0.5263(7) -0.0426(2) 0.0181(9) Uani 1 d .
C7 C 0.03322(19) 0.5987(7) 0.0080(2) 0.0197(9) Uani 1 d .
C8 C 0.00565(18) 0.8954(7) -0.0189(2) 0.0184(9) Uani 1 d .
C9 C -0.00377(19) 0.9016(7) -0.1026(2) 0.0210(9) Uani 1 d .
C10 C 0.13925(19) 0.6792(7) 0.1271(2) 0.0198(9) Uani 1 d .
C11 C 0.1754(2) 0.5643(7) 0.2080(2) 0.0227(9) Uani 1 d .
H11A H 0.1886 0.3747 0.2051 0.027 Uiso 1 calc R
H11B H 0.1415 0.5635 0.2299 0.027 Uiso 1 calc R
C12 C 0.24114(19) 0.7199(7) 0.2622(2) 0.0214(9) Uani 1 d .
H12A H 0.2286 0.9107 0.2647 0.026 Uiso 1 calc R
H12B H 0.2759 0.7162 0.2416 0.026 Uiso 1 calc R
C13 C 0.2743(2) 0.5998(8) 0.3435(2) 0.0253(10) Uani 1 d .
H13A H 0.2398 0.6100 0.3644 0.030 Uiso 1 calc R
H13B H 0.2846 0.4068 0.3403 0.030 Uiso 1 calc R
C14 C 0.3417(2) 0.7401(8) 0.3991(2) 0.0258(10) Uani 1 d .
H14A H 0.3313 0.9320 0.4037 0.031 Uiso 1 calc R
H14B H 0.3760 0.7343 0.3777 0.031 Uiso 1 calc R
C15 C 0.3753(2) 0.6126(8) 0.4794(2) 0.0276(10) Uani 1 d .
H15A H 0.3417 0.6248 0.5015 0.033 Uiso 1 calc R
H15B H 0.3839 0.4190 0.4746 0.033 Uiso 1 calc R
C16 C 0.4445(2) 0.7461(8) 0.5347(2) 0.0255(10) Uani 1 d .
H16A H 0.4359 0.9394 0.5400 0.031 Uiso 1 calc R
H16B H 0.4781 0.7352 0.5125 0.031 Uiso 1 calc R
C17 C 0.4779(2) 0.6154(8) 0.6146(2) 0.0272(10) Uani 1 d .
H17A H 0.4862 0.4218 0.6093 0.033 Uiso 1 calc R
H17B H 0.4445 0.6278 0.6370 0.033 Uiso 1 calc R
C18 C 0.5478(2) 0.7484(8) 0.6698(2) 0.0249(9) Uani 1 d .
H18A H 0.5812 0.7351 0.6474 0.030 Uiso 1 calc R
H18B H 0.5394 0.9424 0.6747 0.030 Uiso 1 calc R
C19 C 0.5814(2) 0.6219(8) 0.7498(2) 0.0286(10) Uani 1 d .
H19A H 0.5906 0.4287 0.7451 0.034 Uiso 1 calc R
H19B H 0.5477 0.6322 0.7718 0.034 Uiso 1 calc R
C20 C 0.6503(2) 0.7576(8) 0.8051(2) 0.0296(10) Uani 1 d .
H20A H 0.6409 0.9501 0.8105 0.036 Uiso 1 calc R
H20B H 0.6836 0.7503 0.7826 0.036 Uiso 1 calc R
C21 C 0.6848(2) 0.6281(9) 0.8850(3) 0.0390(12) Uani 1 d .
H21A H 0.7266 0.7307 0.9174 0.059 Uiso 1 calc GR
H21B H 0.6979 0.4415 0.8808 0.059 Uiso 1 calc GR
H21C H 0.6519 0.6299 0.9074 0.059 Uiso 1 calc GR

loop_
_atom_site_aniso_label
_atom_site_aniso_U_11
_atom_site_aniso_U_22
_atom_site_aniso_U_33
_atom_site_aniso_U_23
_atom_site_aniso_U_13
_atom_site_aniso_U_12
O1 0.0297(15) 0.0226(14) 0.0213(17) 0.0026(12) 0.0093(14) 0.0071(12)
O2 0.0181(13) 0.0192(13) 0.0163(16) 0.0003(11) 0.0065(12) -0.0001(11)
O3 0.0269(16) 0.0285(15) 0.0296(18) 0.0060(13) 0.0107(14) -0.0066(13)
C1 0.024(2) 0.023(2) 0.018(2) 0.0012(17) 0.0090(18) -0.0014(17)
C2 0.017(2) 0.025(2) 0.028(3) -0.0029(18) 0.0121(19) -0.0012(16)
C3 0.022(2) 0.033(2) 0.025(3) -0.0035(19) 0.0152(19) -0.0007(18)
C4 0.023(2) 0.026(2) 0.016(2) 0.0015(17) 0.0109(18) -0.0012(17)
C5 0.0171(19) 0.0197(19) 0.017(2) 0.0011(16) 0.0061(17) -0.0012(16)
C6 0.017(2) 0.0147(18) 0.019(2) -0.0042(16) 0.0053(17) -0.0052(15)
C7 0.021(2) 0.021(2) 0.014(2) -0.0014(16) 0.0057(17) 0.0030(16)
C8 0.0143(19) 0.0206(19) 0.022(2) 0.0023(16) 0.0089(17) -0.0007(16)
C9 0.020(2) 0.020(2) 0.022(2) -0.0023(17) 0.0091(19) -0.0051(17)
C10 0.018(2) 0.0184(19) 0.021(2) -0.0029(17) 0.0065(18) 0.0016(17)
C11 0.024(2) 0.021(2) 0.022(2) 0.0066(17) 0.0090(18) 0.0033(17)
C12 0.016(2) 0.025(2) 0.022(2) 0.0004(17) 0.0077(18) -0.0009(16)
C13 0.023(2) 0.030(2) 0.017(2) -0.0009(17) 0.0033(18) -0.0038(18)
C14 0.026(2) 0.025(2) 0.023(3) 0.0035(18) 0.0085(19) 0.0013(18)
C15 0.024(2) 0.032(2) 0.022(3) -0.0002(18) 0.0051(19) -0.0016(18)
C16 0.026(2) 0.024(2) 0.025(3) 0.0030(17) 0.0090(19) -0.0005(17)
C17 0.025(2) 0.030(2) 0.024(3) 0.0014(18) 0.0086(19) -0.0004(18)
C18 0.024(2) 0.025(2) 0.023(2) 0.0007(17) 0.0070(19) 0.0002(17)
C19 0.022(2) 0.029(2) 0.028(3) 0.0033(19) 0.0050(19) 0.0011(18)
C20 0.026(2) 0.033(2) 0.030(3) -0.0008(19) 0.012(2) 0.0035(19)
C21 0.029(2) 0.051(3) 0.027(3) 0.003(2) 0.003(2) 0.001(2)

loop_
_atom_type_symbol
_atom_type_description
_atom_type_scat_dispersion_real
_atom_type_scat_dispersion_imag
_atom_type_scat_source
C C 0.0033 0.0016 'International Tables Vol C Tables 4.2.6.8 and 6.1.1.4'
H H 0.0000 0.0000 'International Tables Vol C Tables 4.2.6.8 and 6.1.1.4'
O O 0.0106 0.0060 'International Tables Vol C Tables 4.2.6.8 and 6.1.1.4'

loop_
_geom_angle_atom_site_label_1
_geom_angle_atom_site_label_2
_geom_angle_atom_site_label_3
_geom_angle
_geom_angle_site_symmetry_1
_geom_angle_site_symmetry_3
C10 O2 C7 120.8(3) . .
C2 C1 H1 121.1 . .
C6 C1 H1 121.1 . .
C6 C1 C2 117.8(4) . .
C1 C2 H2 119.1 . .
C1 C2 C3 121.8(4) . .
C3 C2 H2 119.1 . .
C2 C3 H3 120.0 . .
C2 C3 C4 120.0(4) . .
C4 C3 H3 120.0 . .
C3 C4 H4 121.1 . .
C5 C4 C3 117.8(4) . .
C5 C4 H4 121.1 . .
C4 C5 C9 128.6(3) . .
C6 C5 C4 121.8(3) . .
C6 C5 C9 109.5(3) . .
C1 C6 C5 120.6(3) . .
C1 C6 C7 128.3(3) . .
C5 C6 C7 111.0(3) . .
O2 C7 C6 112.3(3) . .
O2 C7 C7 100.8(3) . 3_565
O2 C7 C8 120.6(3) . .
C6 C7 C7 111.7(4) . 3_565
C6 C7 C8 102.6(3) . .
C8 C7 C7 109.1(3) . 3_565
C8 C8 C7 130.9(5) 3_575 .
C8 C8 C9 126.0(4) 3_575 .
C9 C8 C7 103.1(3) . .
O1 C9 C5 125.5(4) . .
O1 C9 C8 128.0(3) . .
C5 C9 C8 106.5(3) . .
O2 C10 C11 108.4(3) . .
O3 C10 O2 125.0(4) . .
O3 C10 C11 126.6(3) . .
C10 C11 H11A 108.6 . .
C10 C11 H11B 108.6 . .
C10 C11 C12 114.7(3) . .
H11A C11 H11B 107.6 . .
C12 C11 H11A 108.6 . .
C12 C11 H11B 108.6 . .
C11 C12 H12A 109.1 . .
C11 C12 H12B 109.1 . .
C11 C12 C13 112.5(3) . .
H12A C12 H12B 107.8 . .
C13 C12 H12A 109.1 . .
C13 C12 H12B 109.1 . .
C12 C13 H13A 108.6 . .
C12 C13 H13B 108.6 . .
H13A C13 H13B 107.6 . .
C14 C13 C12 114.7(3) . .
C14 C13 H13A 108.6 . .
C14 C13 H13B 108.6 . .
C13 C14 H14A 108.8 . .
C13 C14 H14B 108.8 . .
C13 C14 C15 114.0(3) . .
H14A C14 H14B 107.7 . .
C15 C14 H14A 108.8 . .
C15 C14 H14B 108.8 . .
C14 C15 H15A 108.7 . .
C14 C15 H15B 108.7 . .
H15A C15 H15B 107.6 . .
C16 C15 C14 114.2(3) . .
C16 C15 H15A 108.7 . .
C16 C15 H15B 108.7 . .
C15 C16 H16A 108.8 . .
C15 C16 H16B 108.8 . .
C15 C16 C17 113.7(3) . .
H16A C16 H16B 107.7 . .
C17 C16 H16A 108.8 . .
C17 C16 H16B 108.8 . .
C16 C17 H17A 108.8 . .
C16 C17 H17B 108.8 . .
C16 C17 C18 113.6(3) . .
H17A C17 H17B 107.7 . .
C18 C17 H17A 108.8 . .
C18 C17 H17B 108.8 . .
C17 C18 H18A 108.7 . .
C17 C18 H18B 108.7 . .
H18A C18 H18B 107.6 . .
C19 C18 C17 114.3(3) . .
C19 C18 H18A 108.7 . .
C19 C18 H18B 108.7 . .
C18 C19 H19A 108.7 . .
C18 C19 H19B 108.7 . .
C18 C19 C20 114.2(3) . .
H19A C19 H19B 107.6 . .
C20 C19 H19A 108.7 . .
C20 C19 H19B 108.7 . .
C19 C20 H20A 108.7 . .
C19 C20 H20B 108.7 . .
C19 C20 C21 114.4(3) . .
H20A C20 H20B 107.6 . .
C21 C20 H20A 108.7 . .
C21 C20 H20B 108.7 . .
C20 C21 H21A 109.5 . .
C20 C21 H21B 109.5 . .
C20 C21 H21C 109.5 . .
H21A C21 H21B 109.5 . .
H21A C21 H21C 109.5 . .
H21B C21 H21C 109.5 . .

loop_
_geom_bond_atom_site_label_1
_geom_bond_atom_site_label_2
_geom_bond_distance
_geom_bond_site_symmetry_2
O1 C9 1.212(4) .
O2 C7 1.425(4) .
O2 C10 1.355(4) .
O3 C10 1.190(4) .
C1 H1 0.9300 .
C1 C2 1.384(5) .
C1 C6 1.380(5) .
C2 H2 0.9300 .
C2 C3 1.388(5) .
C3 H3 0.9300 .
C3 C4 1.391(5) .
C4 H4 0.9300 .
C4 C5 1.381(5) .
C5 C6 1.381(5) .
C5 C9 1.468(5) .
C6 C7 1.503(5) .
C7 C7 1.603(7) 3_565
C7 C8 1.554(5) .
C8 C8 1.331(7) 3_575
C8 C9 1.532(5) .
C10 C11 1.506(5) .
C11 H11A 0.9700 .
C11 H11B 0.9700 .
C11 C12 1.513(5) .
C12 H12A 0.9700 .
C12 H12B 0.9700 .
C12 C13 1.519(5) .
C13 H13A 0.9700 .
C13 H13B 0.9700 .
C13 C14 1.506(5) .
C14 H14A 0.9700 .
C14 H14B 0.9700 .
C14 C15 1.518(5) .
C15 H15A 0.9700 .
C15 H15B 0.9700 .
C15 C16 1.514(5) .
C16 H16A 0.9700 .
C16 H16B 0.9700 .
C16 C17 1.518(5) .
C17 H17A 0.9700 .
C17 H17B 0.9700 .
C17 C18 1.522(5) .
C18 H18A 0.9700 .
C18 H18B 0.9700 .
C18 C19 1.511(5) .
C19 H19A 0.9700 .
C19 H19B 0.9700 .
C19 C20 1.514(5) .
C20 H20A 0.9700 .
C20 H20B 0.9700 .
C20 C21 1.516(6) .
C21 H21A 0.9600 .
C21 H21B 0.9600 .
C21 H21C 0.9600 .
